data_1531311
loop_
_publ_author_name
'Wang, Baoli'
'Kang, Xiaohui'
'Nishiura, Masayoshi'
'Luo, Yi'
'Hou, Zhaomin'

_publ_section_title
;
 Isolation, structure and reactivity of a scandium boryl oxycarbene
 complex
;
_journal_name_full 'Chem. Sci.'
_journal_paper_doi 10.1039/C5SC03138A
_journal_year 2015
_chemical_formula_sum 'C60 H79 B N3 O2 Sc Si'
_chemical_formula_weight 958.12
_chemical_name_systematic
; 
 ? 
;
_space_group_IT_number 2
_symmetry_cell_setting triclinic
_symmetry_space_group_name_Hall '-P 1'
_symmetry_space_group_name_H-M 'P -1'
_atom_sites_solution_hydrogens geom
_atom_sites_solution_primary direct
_atom_sites_solution_secondary difmap
_audit_creation_method SHELXL-97
_audit_update_record
;
2014-01-15 deposited with the CCDC.
2015-09-16 downloaded from the CCDC.
;
_cell_angle_alpha 84.375(4)
_cell_angle_beta 75.312(4)
_cell_angle_gamma 65.747(4)
_cell_formula_units_Z 2
_cell_length_a 12.489(3)
_cell_length_b 12.502(3)
_cell_length_c 20.618(5)
_cell_measurement_reflns_used 256
_cell_measurement_temperature 173(2)
_cell_measurement_theta_max 25
_cell_measurement_theta_min 2
_cell_volume 2839.1(12)
_computing_cell_refinement 'Bruker SMART'
_computing_data_collection 'Bruker SMART'
_computing_data_reduction 'Bruker SAINT'
_computing_molecular_graphics 'Bruker SHELXTL'
_computing_publication_material 'Bruker SHELXTL'
_computing_structure_refinement 'SHELXL-97 (Sheldrick, 1997)'
_computing_structure_solution 'SHELXS-97 (Sheldrick, 1990)'
_diffrn_ambient_temperature 173(2)
_diffrn_measured_fraction_theta_full 0.970
_diffrn_measured_fraction_theta_max 0.970
_diffrn_measurement_device_type 'CCD area detector'
_diffrn_measurement_method 'phi and omega scans'
_diffrn_radiation_monochromator graphite
_diffrn_radiation_source 'fine-focus sealed tube'
_diffrn_radiation_type MoK\a
_diffrn_radiation_wavelength 0.71073
_diffrn_reflns_av_R_equivalents 0.0209
_diffrn_reflns_av_sigmaI/netI 0.0438
_diffrn_reflns_limit_h_max 14
_diffrn_reflns_limit_h_min -11
_diffrn_reflns_limit_k_max 14
_diffrn_reflns_limit_k_min -13
_diffrn_reflns_limit_l_max 24
_diffrn_reflns_limit_l_min -24
_diffrn_reflns_number 15253
_diffrn_reflns_theta_full 25.13
_diffrn_reflns_theta_max 25.13
_diffrn_reflns_theta_min 1.79
_exptl_absorpt_coefficient_mu 0.193
_exptl_absorpt_correction_T_max 0.9624
_exptl_absorpt_correction_T_min 0.9444
_exptl_absorpt_correction_type multi-scan
_exptl_absorpt_process_details SADABS
_exptl_crystal_density_diffrn 1.121
_exptl_crystal_density_meas 1.121
_exptl_crystal_density_method 'not measured'
_exptl_crystal_F_000 1032
_exptl_crystal_size_max 0.30
_exptl_crystal_size_mid 0.20
_exptl_crystal_size_min 0.20
_refine_diff_density_max 0.579
_refine_diff_density_min -0.397
_refine_diff_density_rms 0.049
_refine_ls_extinction_method none
_refine_ls_goodness_of_fit_ref 1.028
_refine_ls_hydrogen_treatment noref
_refine_ls_matrix_type full
_refine_ls_number_parameters 606
_refine_ls_number_reflns 9842
_refine_ls_number_restraints 0
_refine_ls_restrained_S_all 1.028
_refine_ls_R_factor_all 0.0685
_refine_ls_R_factor_gt 0.0530
_refine_ls_shift/su_max 0.002
_refine_ls_shift/su_mean 0.000
_refine_ls_structure_factor_coef Fsqd
_refine_ls_weighting_details 'calc w=1/[\s^2^(Fo^2^)+(0.0784P)^2^+1.3598P] where P=(Fo^2^+2Fc^2^)/3'
_refine_ls_weighting_scheme calc
_refine_ls_wR_factor_gt 0.1390
_refine_ls_wR_factor_ref 0.1492
_reflns_number_gt 7783
_reflns_number_total 9842
_reflns_threshold_expression >2sigma(I)
_cod_data_source_file c5sc03138a2.cif
_cod_data_source_block 1
_cod_original_sg_symbol_H-M P-1
_cod_database_code 1531311

loop_
_symmetry_equiv_pos_as_xyz
'x, y, z'
'-x, -y, -z'

loop_
_atom_site_label
_atom_site_type_symbol
_atom_site_fract_x
_atom_site_fract_y
_atom_site_fract_z
_atom_site_U_iso_or_equiv
_atom_site_adp_type
_atom_site_occupancy
_atom_site_symmetry_multiplicity
_atom_site_calc_flag
_atom_site_refinement_flags
Sc1 Sc 0.82960(4) 0.59061(3) 0.31931(2) 0.02768(13) Uani 1 1 d .
Si1 Si 0.93012(6) 0.32674(5) 0.32700(3) 0.03572(17) Uani 1 1 d .
N1 N 0.89599(17) 0.43053(16) 0.26531(9) 0.0313(4) Uani 1 1 d .
N2 N 0.43271(17) 0.78905(15) 0.28521(9) 0.0300(4) Uani 1 1 d .
N3 N 0.51949(16) 0.91651(15) 0.24360(9) 0.0276(4) Uani 1 1 d .
O1 O 0.72965(15) 0.77154(13) 0.30673(9) 0.0376(4) Uani 1 1 d .
O2 O 0.98050(15) 0.63571(15) 0.26362(9) 0.0447(4) Uani 1 1 d .
B1 B 0.5404(2) 0.8077(2) 0.27857(12) 0.0270(5) Uani 1 1 d .
C1 C 0.6609(2) 0.72448(18) 0.29939(10) 0.0281(5) Uani 1 1 d .
C2 C 0.4055(2) 0.9579(2) 0.23099(12) 0.0345(5) Uani 1 1 d .
H2 H 0.3696 1.0286 0.2083 0.041 Uiso 1 1 calc R
C3 C 0.3537(2) 0.8829(2) 0.25575(12) 0.0352(5) Uani 1 1 d .
H3 H 0.2752 0.8923 0.2535 0.042 Uiso 1 1 calc R
C4 C 0.4970(3) 0.6152(3) 0.16397(15) 0.0573(8) Uani 1 1 d .
H4A H 0.4436 0.5797 0.1576 0.086 Uiso 1 1 calc R
H4B H 0.5622 0.6030 0.1235 0.086 Uiso 1 1 calc R
H4C H 0.4507 0.6995 0.1725 0.086 Uiso 1 1 calc R
C5 C 0.2455(3) 0.8458(3) 0.40913(14) 0.0531(7) Uani 1 1 d .
H5 H 0.2862 0.8956 0.3825 0.064 Uiso 1 1 calc R
C6 C 0.6258(3) 0.4273(2) 0.20915(17) 0.0551(7) Uani 1 1 d .
H6A H 0.6619 0.3907 0.2470 0.083 Uiso 1 1 calc R
H6B H 0.6900 0.4171 0.1684 0.083 Uiso 1 1 calc R
H6C H 0.5736 0.3903 0.2028 0.083 Uiso 1 1 calc R
C7 C 0.3327(3) 0.5215(3) 0.38171(16) 0.0562(8) Uani 1 1 d .
H7 H 0.3104 0.4607 0.4038 0.067 Uiso 1 1 calc R
C8 C 0.5508(2) 0.5584(2) 0.22359(13) 0.0404(6) Uani 1 1 d .
H8 H 0.6077 0.5939 0.2272 0.048 Uiso 1 1 calc R
C9 C 0.2779(3) 0.6323(3) 0.40932(15) 0.0544(8) Uani 1 1 d .
H9 H 0.2180 0.6470 0.4503 0.065 Uiso 1 1 calc R
C10 C 0.4191(2) 0.4977(2) 0.32261(15) 0.0489(7) Uani 1 1 d .
H10 H 0.4554 0.4207 0.3041 0.059 Uiso 1 1 calc R
C11 C 0.3084(2) 0.7238(2) 0.37840(12) 0.0409(6) Uani 1 1 d .
C12 C 0.4549(2) 0.5846(2) 0.28899(13) 0.0378(6) Uani 1 1 d .
C13 C 0.3981(2) 0.6970(2) 0.31837(12) 0.0339(5) Uani 1 1 d .
C14 C 0.2551(4) 0.8449(4) 0.48161(19) 0.1005(15) Uani 1 1 d .
H14A H 0.2125 0.7995 0.5092 0.151 Uiso 1 1 calc R
H14B H 0.2187 0.9256 0.4987 0.151 Uiso 1 1 calc R
H14C H 0.3404 0.8090 0.4834 0.151 Uiso 1 1 calc R
C15 C 0.1122(3) 0.9023(3) 0.4065(2) 0.0868(12) Uani 1 1 d .
H15A H 0.1058 0.9032 0.3600 0.130 Uiso 1 1 calc R
H15B H 0.0760 0.9829 0.4238 0.130 Uiso 1 1 calc R
H15C H 0.0694 0.8570 0.4341 0.130 Uiso 1 1 calc R
C16 C 0.5797(3) 0.9545(3) 0.06076(17) 0.0748(10) Uani 1 1 d .
H16A H 0.4973 0.9952 0.0876 0.112 Uiso 1 1 calc R
H16B H 0.5807 0.8979 0.0306 0.112 Uiso 1 1 calc R
H16C H 0.6073 1.0117 0.0342 0.112 Uiso 1 1 calc R
C17 C 0.6016(4) 1.0570(3) 0.39256(17) 0.0807(11) Uani 1 1 d .
H17A H 0.6813 0.9918 0.3822 0.121 Uiso 1 1 calc R
H17B H 0.5581 1.0481 0.4381 0.121 Uiso 1 1 calc R
H17C H 0.6113 1.1314 0.3894 0.121 Uiso 1 1 calc R
C18 C 0.7901(3) 0.8225(3) 0.06593(16) 0.0668(9) Uani 1 1 d .
H18A H 0.7894 0.7638 0.0381 0.100 Uiso 1 1 calc R
H18B H 0.8435 0.7832 0.0963 0.100 Uiso 1 1 calc R
H18C H 0.8194 0.8768 0.0371 0.100 Uiso 1 1 calc R
C19 C 0.5306(3) 1.0566(2) 0.34312(13) 0.0509(7) Uani 1 1 d .
H19 H 0.5140 0.9841 0.3516 0.061 Uiso 1 1 calc R
C20 C 0.6644(3) 1.1200(2) 0.24917(15) 0.0484(7) Uani 1 1 d .
H20 H 0.6677 1.1691 0.2803 0.058 Uiso 1 1 calc R
C21 C 0.7258(2) 1.1171(2) 0.18329(16) 0.0512(7) Uani 1 1 d .
H21 H 0.7694 1.1654 0.1690 0.061 Uiso 1 1 calc R
C22 C 0.7240(2) 1.0443(2) 0.13809(15) 0.0471(7) Uani 1 1 d .
H22 H 0.7674 1.0425 0.0928 0.057 Uiso 1 1 calc R
C23 C 0.6628(3) 0.8905(2) 0.10677(13) 0.0479(7) Uani 1 1 d .
H23 H 0.6330 0.8322 0.1327 0.057 Uiso 1 1 calc R
C24 C 0.5978(2) 1.0522(2) 0.27078(13) 0.0377(6) Uani 1 1 d .
C25 C 0.5943(2) 0.98141(18) 0.22358(11) 0.0297(5) Uani 1 1 d .
C26 C 0.6601(2) 0.97328(19) 0.15714(12) 0.0360(5) Uani 1 1 d .
C27 C 0.4092(3) 1.1607(4) 0.35509(18) 0.0854(12) Uani 1 1 d .
H27A H 0.4220 1.2337 0.3492 0.128 Uiso 1 1 calc R
H27B H 0.3629 1.1578 0.4009 0.128 Uiso 1 1 calc R
H27C H 0.3644 1.1580 0.3230 0.128 Uiso 1 1 calc R
C28 C 0.8719(2) 0.4340(2) 0.39802(11) 0.0345(5) Uani 1 1 d .
C29 C 0.9323(2) 0.5041(2) 0.40926(12) 0.0427(6) Uani 1 1 d .
C30 C 0.8443(3) 0.6148(2) 0.43564(13) 0.0493(7) Uani 1 1 d .
C31 C 0.7292(3) 0.6147(2) 0.44243(12) 0.0473(7) Uani 1 1 d .
C32 C 0.7446(2) 0.5056(2) 0.42000(11) 0.0387(6) Uani 1 1 d .
C33 C 1.0658(3) 0.4697(3) 0.39798(17) 0.0613(8) Uani 1 1 d .
H33A H 1.0894 0.5255 0.3674 0.092 Uiso 1 1 calc R
H33B H 1.1094 0.3908 0.3783 0.092 Uiso 1 1 calc R
H33C H 1.0858 0.4704 0.4409 0.092 Uiso 1 1 calc R
C34 C 0.8689(4) 0.7145(3) 0.45549(17) 0.0759(11) Uani 1 1 d .
H34A H 0.8182 0.7883 0.4376 0.114 Uiso 1 1 calc R
H34B H 0.9542 0.6998 0.4372 0.114 Uiso 1 1 calc R
H34C H 0.8502 0.7198 0.5045 0.114 Uiso 1 1 calc R
C35 C 0.6095(3) 0.7144(3) 0.46983(15) 0.0707(10) Uani 1 1 d .
H35A H 0.5517 0.7207 0.4436 0.106 Uiso 1 1 calc R
H35B H 0.6209 0.7879 0.4668 0.106 Uiso 1 1 calc R
H35C H 0.5784 0.6991 0.5168 0.106 Uiso 1 1 calc R
C36 C 0.6416(2) 0.4737(3) 0.41857(15) 0.0537(7) Uani 1 1 d .
H36A H 0.6421 0.4090 0.4496 0.081 Uiso 1 1 calc R
H36B H 0.6505 0.4494 0.3730 0.081 Uiso 1 1 calc R
H36C H 0.5651 0.5419 0.4321 0.081 Uiso 1 1 calc R
C37 C 1.0956(3) 0.2299(3) 0.31362(16) 0.0614(8) Uani 1 1 d .
H37A H 1.1165 0.1668 0.2820 0.092 Uiso 1 1 calc R
H37B H 1.1135 0.1959 0.3565 0.092 Uiso 1 1 calc R
H37C H 1.1431 0.2765 0.2954 0.092 Uiso 1 1 calc R
C38 C 0.8552(3) 0.2220(3) 0.33677(16) 0.0616(8) Uani 1 1 d .
H38A H 0.7682 0.2660 0.3412 0.092 Uiso 1 1 calc R
H38B H 0.8691 0.1745 0.3770 0.092 Uiso 1 1 calc R
H38C H 0.8890 0.1705 0.2973 0.092 Uiso 1 1 calc R
C39 C 0.9340(3) 0.3815(3) 0.06013(13) 0.0518(7) Uani 1 1 d .
H39 H 0.9409 0.3715 0.0140 0.062 Uiso 1 1 calc R
C40 C 0.8772(2) 0.5071(2) 0.15458(12) 0.0403(6) Uani 1 1 d .
H40 H 0.8452 0.5844 0.1721 0.048 Uiso 1 1 calc R
C41 C 0.8892(3) 0.4923(2) 0.08742(13) 0.0487(7) Uani 1 1 d .
H41 H 0.8664 0.5591 0.0596 0.058 Uiso 1 1 calc R
C42 C 0.9687(3) 0.2857(2) 0.10099(14) 0.0498(7) Uani 1 1 d .
H42 H 1.0002 0.2089 0.0828 0.060 Uiso 1 1 calc R
C43 C 0.9581(2) 0.3000(2) 0.16818(13) 0.0413(6) Uani 1 1 d .
H43 H 0.9835 0.2324 0.1952 0.050 Uiso 1 1 calc R
C44 C 0.9109(2) 0.4118(2) 0.19775(12) 0.0332(5) Uani 1 1 d .
C45 C 0.9870(3) 0.7483(3) 0.26366(19) 0.0671(9) Uani 1 1 d .
H45A H 0.9498 0.7854 0.3086 0.081 Uiso 1 1 calc R
H45B H 0.9457 0.8016 0.2307 0.081 Uiso 1 1 calc R
C46 C 1.1202(4) 0.7198(4) 0.2444(2) 0.0889(12) Uani 1 1 d .
H46A H 1.1363 0.7855 0.2194 0.107 Uiso 1 1 calc R
H46B H 1.1537 0.7040 0.2847 0.107 Uiso 1 1 calc R
C47 C 1.1728(4) 0.6150(4) 0.2021(3) 0.1146(18) Uani 1 1 d .
H47A H 1.1835 0.6370 0.1541 0.138 Uiso 1 1 calc R
H47B H 1.2526 0.5622 0.2102 0.138 Uiso 1 1 calc R
C48 C 1.0905(3) 0.5576(3) 0.21940(18) 0.0652(9) Uani 1 1 d .
H48A H 1.1267 0.4825 0.2423 0.078 Uiso 1 1 calc R
H48B H 1.0724 0.5406 0.1784 0.078 Uiso 1 1 calc R
C49 C 0.2734(3) 0.89149(16) 0.09316(14) 0.0821(11) Uani 1 1 d G
H49 H 0.3337 0.9032 0.1082 0.099 Uiso 1 1 calc R
C50 C 0.3063(2) 0.80194(17) 0.04773(11) 0.1026(14) Uani 1 1 d G
H50 H 0.3891 0.7525 0.0317 0.123 Uiso 1 1 calc R
C51 C 0.2181(3) 0.78480(17) 0.02577(11) 0.1149(17) Uani 1 1 d G
H51 H 0.2405 0.7236 -0.0053 0.138 Uiso 1 1 calc R
C52 C 0.0969(2) 0.85721(18) 0.04924(19) 0.140(2) Uani 1 1 d G
H52 H 0.0366 0.8455 0.0342 0.168 Uiso 1 1 calc R
C53 C 0.0640(2) 0.94677(16) 0.09467(18) 0.147(2) Uani 1 1 d G
H53 H -0.0188 0.9963 0.1107 0.176 Uiso 1 1 calc R
C54 C 0.1523(3) 0.96391(14) 0.11663(13) 0.1088(16) Uani 1 1 d G
H54 H 0.1298 1.0251 0.1477 0.131 Uiso 1 1 calc R
C55 C 0.4046(2) 0.40855(16) 0.05614(10) 0.1008(14) Uani 1 1 d G
H55 H 0.4454 0.4540 0.0306 0.121 Uiso 1 1 calc R
C56 C 0.4544(2) 0.33170(15) 0.10408(13) 0.0809(11) Uani 1 1 d G
H56 H 0.5304 0.3226 0.1104 0.097 Uiso 1 1 calc R
C57 C 0.3945(3) 0.26979(14) 0.14176(14) 0.0879(13) Uani 1 1 d G
H57 H 0.4264 0.2179 0.1755 0.106 Uiso 1 1 calc R
C58 C 0.2845(4) 0.2845(3) 0.1296(2) 0.0855(12) Uani 1 1 d .
H58 H 0.2408 0.2418 0.1554 0.103 Uiso 1 1 calc R
C59 C 0.2394(3) 0.3582(3) 0.0820(2) 0.0733(10) Uani 1 1 d .
H59 H 0.1645 0.3671 0.0741 0.088 Uiso 1 1 calc R
C60 C 0.3001(4) 0.4188(4) 0.0459(2) 0.0881(12) Uani 1 1 d .
H60 H 0.2679 0.4704 0.0121 0.106 Uiso 1 1 calc R

loop_
_atom_site_aniso_label
_atom_site_aniso_U_11
_atom_site_aniso_U_22
_atom_site_aniso_U_33
_atom_site_aniso_U_23
_atom_site_aniso_U_13
_atom_site_aniso_U_12
Sc1 0.0275(2) 0.0266(2) 0.0280(2) 0.00268(16) -0.00831(18) -0.00940(17)
Si1 0.0353(4) 0.0284(3) 0.0390(4) 0.0062(3) -0.0095(3) -0.0093(3)
N1 0.0309(10) 0.0281(9) 0.0332(10) 0.0008(8) -0.0071(8) -0.0106(8)
N2 0.0303(10) 0.0274(9) 0.0329(10) 0.0041(8) -0.0097(8) -0.0116(8)
N3 0.0265(10) 0.0249(9) 0.0311(10) 0.0013(7) -0.0077(8) -0.0096(8)
O1 0.0353(9) 0.0300(8) 0.0530(10) 0.0043(7) -0.0184(8) -0.0148(7)
O2 0.0370(10) 0.0444(10) 0.0533(11) -0.0032(8) -0.0008(8) -0.0217(8)
B1 0.0291(13) 0.0252(12) 0.0255(12) -0.0022(9) -0.0042(10) -0.0104(10)
C1 0.0310(12) 0.0288(11) 0.0226(10) 0.0007(8) -0.0028(9) -0.0122(10)
C2 0.0338(13) 0.0283(11) 0.0408(13) 0.0064(10) -0.0141(11) -0.0101(10)
C3 0.0291(12) 0.0340(12) 0.0434(13) 0.0057(10) -0.0142(11) -0.0116(10)
C4 0.0586(19) 0.0526(17) 0.0499(17) -0.0030(13) -0.0083(14) -0.0134(14)
C5 0.0445(16) 0.0667(19) 0.0422(15) -0.0021(13) 0.0001(13) -0.0218(14)
C6 0.0478(17) 0.0365(14) 0.085(2) -0.0074(14) -0.0208(16) -0.0157(13)
C7 0.0516(18) 0.0537(18) 0.076(2) 0.0320(16) -0.0260(16) -0.0339(15)
C8 0.0369(14) 0.0314(12) 0.0571(16) -0.0019(11) -0.0135(12) -0.0160(11)
C9 0.0383(15) 0.080(2) 0.0501(16) 0.0249(15) -0.0126(13) -0.0327(15)
C10 0.0444(16) 0.0390(14) 0.074(2) 0.0179(13) -0.0250(15) -0.0247(12)
C11 0.0337(13) 0.0523(15) 0.0399(14) 0.0129(12) -0.0115(11) -0.0215(12)
C12 0.0366(13) 0.0350(13) 0.0512(15) 0.0109(11) -0.0212(12) -0.0197(11)
C13 0.0322(13) 0.0370(13) 0.0380(13) 0.0107(10) -0.0138(10) -0.0182(10)
C14 0.106(3) 0.110(3) 0.061(2) -0.020(2) -0.021(2) -0.013(3)
C15 0.053(2) 0.077(2) 0.109(3) -0.008(2) -0.013(2) -0.0067(18)
C16 0.078(2) 0.092(3) 0.060(2) -0.0101(18) -0.0245(18) -0.032(2)
C17 0.088(3) 0.086(3) 0.054(2) -0.0115(18) -0.0218(19) -0.015(2)
C18 0.073(2) 0.0560(18) 0.0591(19) -0.0165(15) -0.0038(17) -0.0172(16)
C19 0.073(2) 0.0450(15) 0.0428(15) -0.0074(12) -0.0083(14) -0.0325(15)
C20 0.0532(17) 0.0359(14) 0.0632(18) -0.0066(12) -0.0145(14) -0.0228(13)
C21 0.0440(16) 0.0349(14) 0.077(2) 0.0025(13) -0.0047(14) -0.0237(12)
C22 0.0435(15) 0.0380(14) 0.0545(16) 0.0029(12) 0.0025(13) -0.0197(12)
C23 0.0644(18) 0.0458(15) 0.0354(14) -0.0024(11) -0.0002(13) -0.0303(14)
C24 0.0418(14) 0.0266(11) 0.0453(14) -0.0009(10) -0.0120(11) -0.0130(10)
C25 0.0278(12) 0.0215(10) 0.0390(13) 0.0054(9) -0.0111(10) -0.0084(9)
C26 0.0366(13) 0.0280(12) 0.0412(13) 0.0028(10) -0.0072(11) -0.0124(10)
C27 0.050(2) 0.126(3) 0.059(2) -0.018(2) 0.0008(17) -0.019(2)
C28 0.0340(13) 0.0366(12) 0.0322(12) 0.0101(10) -0.0124(10) -0.0128(10)
C29 0.0482(15) 0.0494(15) 0.0372(13) 0.0140(11) -0.0225(12) -0.0220(13)
C30 0.079(2) 0.0446(15) 0.0321(13) 0.0079(11) -0.0263(14) -0.0266(15)
C31 0.0582(18) 0.0451(15) 0.0277(13) 0.0029(11) -0.0098(12) -0.0108(13)
C32 0.0384(14) 0.0428(14) 0.0273(12) 0.0082(10) -0.0048(10) -0.0122(11)
C33 0.0561(18) 0.073(2) 0.073(2) 0.0255(16) -0.0397(16) -0.0350(16)
C34 0.132(3) 0.061(2) 0.058(2) 0.0056(15) -0.048(2) -0.047(2)
C35 0.077(2) 0.0597(19) 0.0380(16) -0.0058(14) 0.0015(15) 0.0015(17)
C36 0.0387(15) 0.0630(18) 0.0527(17) 0.0155(14) -0.0038(13) -0.0210(14)
C37 0.0502(18) 0.0482(17) 0.066(2) 0.0041(14) -0.0192(15) 0.0019(14)
C38 0.086(2) 0.0498(17) 0.0570(18) 0.0069(14) -0.0120(17) -0.0398(17)
C39 0.0628(19) 0.0589(17) 0.0342(14) -0.0074(12) -0.0087(13) -0.0246(15)
C40 0.0472(15) 0.0348(13) 0.0390(14) 0.0006(10) -0.0112(12) -0.0162(11)
C41 0.0615(18) 0.0474(15) 0.0389(15) 0.0054(12) -0.0159(13) -0.0221(14)
C42 0.0542(17) 0.0447(15) 0.0466(16) -0.0142(12) -0.0047(13) -0.0168(13)
C43 0.0428(14) 0.0327(13) 0.0447(15) -0.0007(11) -0.0089(12) -0.0119(11)
C44 0.0287(12) 0.0350(12) 0.0366(13) -0.0015(10) -0.0061(10) -0.0141(10)
C45 0.066(2) 0.0572(19) 0.090(2) -0.0014(17) -0.0064(18) -0.0425(17)
C46 0.083(3) 0.099(3) 0.114(3) 0.008(3) -0.018(2) -0.070(2)
C47 0.077(3) 0.120(4) 0.142(4) -0.029(3) 0.033(3) -0.062(3)
C48 0.0372(16) 0.077(2) 0.073(2) -0.0182(17) 0.0105(15) -0.0240(15)
C49 0.095(3) 0.098(3) 0.071(2) 0.026(2) -0.038(2) -0.051(3)
C50 0.095(3) 0.128(4) 0.074(3) 0.015(3) -0.023(2) -0.036(3)
C51 0.178(6) 0.102(4) 0.092(3) 0.023(3) -0.057(4) -0.073(4)
C52 0.132(5) 0.116(4) 0.225(8) 0.051(5) -0.105(5) -0.076(4)
C53 0.067(3) 0.119(5) 0.229(8) 0.015(5) -0.052(4) -0.005(3)
C54 0.142(5) 0.056(2) 0.112(4) 0.008(2) -0.046(3) -0.016(3)
C55 0.098(3) 0.116(4) 0.099(3) 0.026(3) -0.011(3) -0.066(3)
C56 0.060(2) 0.087(3) 0.101(3) -0.014(2) -0.034(2) -0.023(2)
C57 0.109(3) 0.055(2) 0.074(2) 0.0075(18) -0.032(2) -0.003(2)
C58 0.086(3) 0.062(2) 0.099(3) 0.003(2) 0.001(2) -0.033(2)
C59 0.055(2) 0.084(3) 0.078(2) -0.023(2) -0.0152(19) -0.0203(19)
C60 0.085(3) 0.111(3) 0.067(2) 0.017(2) -0.034(2) -0.032(3)

loop_
_atom_type_symbol
_atom_type_description
_atom_type_scat_dispersion_real
_atom_type_scat_dispersion_imag
_atom_type_scat_source
C C 0.0033 0.0016 'International Tables Vol C Tables 4.2.6.8 and 6.1.1.4'
H H 0.0000 0.0000 'International Tables Vol C Tables 4.2.6.8 and 6.1.1.4'
B B 0.0013 0.0007 'International Tables Vol C Tables 4.2.6.8 and 6.1.1.4'
N N 0.0061 0.0033 'International Tables Vol C Tables 4.2.6.8 and 6.1.1.4'
O O 0.0106 0.0060 'International Tables Vol C Tables 4.2.6.8 and 6.1.1.4'
Si Si 0.0817 0.0704 'International Tables Vol C Tables 4.2.6.8 and 6.1.1.4'
Sc Sc 0.2519 0.3716 'International Tables Vol C Tables 4.2.6.8 and 6.1.1.4'

loop_
_geom_angle_atom_site_label_1
_geom_angle_atom_site_label_2
_geom_angle_atom_site_label_3
_geom_angle
O1 Sc1 N1 138.52(7)
O1 Sc1 C1 34.12(7)
N1 Sc1 C1 114.40(8)
O1 Sc1 O2 81.93(7)
N1 Sc1 O2 93.11(7)
C1 Sc1 O2 108.63(8)
O1 Sc1 C28 145.28(8)
N1 Sc1 C28 72.44(8)
C1 Sc1 C28 132.99(8)
O2 Sc1 C28 117.59(8)
O1 Sc1 C29 125.85(8)
N1 Sc1 C29 95.28(8)
C1 Sc1 C29 142.39(9)
O2 Sc1 C29 91.34(8)
C28 Sc1 C29 34.63(8)
O1 Sc1 C32 114.76(8)
N1 Sc1 C32 91.20(8)
C1 Sc1 C32 98.83(8)
O2 Sc1 C32 147.39(8)
C28 Sc1 C32 34.72(8)
C29 Sc1 C32 56.08(9)
O1 Sc1 C30 94.31(8)
N1 Sc1 C30 127.10(8)
C1 Sc1 C30 110.42(9)
O2 Sc1 C30 98.02(9)
C28 Sc1 C30 56.58(8)
C29 Sc1 C30 33.33(9)
C32 Sc1 C30 54.93(9)
O1 Sc1 C31 88.89(8)
N1 Sc1 C31 123.75(8)
C1 Sc1 C31 88.34(8)
O2 Sc1 C31 128.98(9)
C28 Sc1 C31 56.40(8)
C29 Sc1 C31 55.04(9)
C32 Sc1 C31 32.91(9)
C30 Sc1 C31 32.58(10)
O1 Sc1 Si1 167.71(5)
N1 Sc1 Si1 34.05(5)
C1 Sc1 Si1 133.72(6)
O2 Sc1 Si1 106.20(5)
C28 Sc1 Si1 38.48(6)
C29 Sc1 Si1 64.12(7)
C32 Sc1 Si1 63.09(6)
C30 Sc1 Si1 93.64(6)
C31 Sc1 Si1 92.79(6)
N1 Si1 C38 114.87(13)
N1 Si1 C28 96.01(10)
C38 Si1 C28 114.47(13)
N1 Si1 C37 113.77(12)
C38 Si1 C37 104.32(16)
C28 Si1 C37 113.81(13)
N1 Si1 Sc1 43.69(6)
C38 Si1 Sc1 131.23(11)
C28 Si1 Sc1 52.44(7)
C37 Si1 Sc1 124.22(11)
C44 N1 Si1 127.88(16)
C44 N1 Sc1 129.85(15)
Si1 N1 Sc1 102.26(9)
C3 N2 B1 108.21(18)
C3 N2 C13 121.14(19)
B1 N2 C13 130.57(18)
C2 N3 B1 108.17(18)
C2 N3 C25 121.28(17)
B1 N3 C25 130.54(18)
C1 O1 Sc1 76.40(12)
C45 O2 C48 108.0(2)
C45 O2 Sc1 126.16(17)
C48 O2 Sc1 125.85(17)
N2 B1 N3 104.73(19)
N2 B1 C1 128.8(2)
N3 B1 C1 126.3(2)
O1 C1 B1 116.87(19)
O1 C1 Sc1 69.48(12)
B1 C1 Sc1 172.11(16)
C3 C2 N3 109.60(19)
C3 C2 H2 125.2
N3 C2 H2 125.2
C2 C3 N2 109.3(2)
C2 C3 H3 125.3
N2 C3 H3 125.3
C8 C4 H4A 109.5
C8 C4 H4B 109.5
H4A C4 H4B 109.5
C8 C4 H4C 109.5
H4A C4 H4C 109.5
H4B C4 H4C 109.5
C11 C5 C14 111.8(3)
C11 C5 C15 111.7(3)
C14 C5 C15 109.3(3)
C11 C5 H5 107.9
C14 C5 H5 107.9
C15 C5 H5 107.9
C8 C6 H6A 109.5
C8 C6 H6B 109.5
H6A C6 H6B 109.5
C8 C6 H6C 109.5
H6A C6 H6C 109.5
H6B C6 H6C 109.5
C10 C7 C9 120.6(2)
C10 C7 H7 119.7
C9 C7 H7 119.7
C12 C8 C4 111.9(2)
C12 C8 C6 113.9(2)
C4 C8 C6 109.2(2)
C12 C8 H8 107.2
C4 C8 H8 107.2
C6 C8 H8 107.2
C7 C9 C11 121.3(3)
C7 C9 H9 119.3
C11 C9 H9 119.3
C7 C10 C12 121.3(3)
C7 C10 H10 119.4
C12 C10 H10 119.4
C9 C11 C13 116.9(3)
C9 C11 C5 120.5(2)
C13 C11 C5 122.6(2)
C10 C12 C13 117.1(2)
C10 C12 C8 121.4(2)
C13 C12 C8 121.6(2)
C11 C13 C12 122.7(2)
C11 C13 N2 118.5(2)
C12 C13 N2 118.7(2)
C5 C14 H14A 109.5
C5 C14 H14B 109.5
H14A C14 H14B 109.5
C5 C14 H14C 109.5
H14A C14 H14C 109.5
H14B C14 H14C 109.5
C5 C15 H15A 109.5
C5 C15 H15B 109.5
H15A C15 H15B 109.5
C5 C15 H15C 109.5
H15A C15 H15C 109.5
H15B C15 H15C 109.5
C23 C16 H16A 109.5
C23 C16 H16B 109.5
H16A C16 H16B 109.5
C23 C16 H16C 109.5
H16A C16 H16C 109.5
H16B C16 H16C 109.5
C19 C17 H17A 109.5
C19 C17 H17B 109.5
H17A C17 H17B 109.5
C19 C17 H17C 109.5
H17A C17 H17C 109.5
H17B C17 H17C 109.5
C23 C18 H18A 109.5
C23 C18 H18B 109.5
H18A C18 H18B 109.5
C23 C18 H18C 109.5
H18A C18 H18C 109.5
H18B C18 H18C 109.5
C24 C19 C17 113.7(3)
C24 C19 C27 110.3(2)
C17 C19 C27 110.9(3)
C24 C19 H19 107.2
C17 C19 H19 107.2
C27 C19 H19 107.2
C21 C20 C24 121.0(2)
C21 C20 H20 119.5
C24 C20 H20 119.5
C22 C21 C20 120.1(2)
C22 C21 H21 120.0
C20 C21 H21 120.0
C21 C22 C26 121.5(3)
C21 C22 H22 119.3
C26 C22 H22 119.3
C16 C23 C18 110.2(3)
C16 C23 C26 111.8(2)
C18 C23 C26 112.0(2)
C16 C23 H23 107.5
C18 C23 H23 107.5
C26 C23 H23 107.5
C20 C24 C25 118.1(2)
C20 C24 C19 120.4(2)
C25 C24 C19 121.5(2)
C26 C25 C24 121.9(2)
C26 C25 N3 118.9(2)
C24 C25 N3 119.2(2)
C22 C26 C25 117.5(2)
C22 C26 C23 120.6(2)
C25 C26 C23 122.0(2)
C19 C27 H27A 109.5
C19 C27 H27B 109.5
H27A C27 H27B 109.5
C19 C27 H27C 109.5
H27A C27 H27C 109.5
H27B C27 H27C 109.5
C29 C28 C32 105.5(2)
C29 C28 Si1 124.18(19)
C32 C28 Si1 120.97(18)
C29 C28 Sc1 74.43(13)
C32 C28 Sc1 74.50(13)
Si1 C28 Sc1 89.09(9)
C30 C29 C28 108.9(2)
C30 C29 C33 123.4(3)
C28 C29 C33 127.7(3)
C30 C29 Sc1 76.17(14)
C28 C29 Sc1 70.94(13)
C33 C29 Sc1 120.60(18)
C31 C30 C29 108.0(2)
C31 C30 C34 125.6(3)
C29 C30 C34 126.3(3)
C31 C30 Sc1 74.04(14)
C29 C30 Sc1 70.50(14)
C34 C30 Sc1 122.82(18)
C32 C31 C30 108.3(2)
C32 C31 C35 125.8(3)
C30 C31 C35 125.9(3)
C32 C31 Sc1 70.47(13)
C30 C31 Sc1 73.37(15)
C35 C31 Sc1 122.46(18)
C31 C32 C28 109.2(2)
C31 C32 C36 123.7(2)
C28 C32 C36 127.1(2)
C31 C32 Sc1 76.62(15)
C28 C32 Sc1 70.78(13)
C36 C32 Sc1 117.94(16)
C29 C33 H33A 109.5
C29 C33 H33B 109.5
H33A C33 H33B 109.5
C29 C33 H33C 109.5
H33A C33 H33C 109.5
H33B C33 H33C 109.5
C30 C34 H34A 109.5
C30 C34 H34B 109.5
H34A C34 H34B 109.5
C30 C34 H34C 109.5
H34A C34 H34C 109.5
H34B C34 H34C 109.5
C31 C35 H35A 109.5
C31 C35 H35B 109.5
H35A C35 H35B 109.5
C31 C35 H35C 109.5
H35A C35 H35C 109.5
H35B C35 H35C 109.5
C32 C36 H36A 109.5
C32 C36 H36B 109.5
H36A C36 H36B 109.5
C32 C36 H36C 109.5
H36A C36 H36C 109.5
H36B C36 H36C 109.5
Si1 C37 H37A 109.5
Si1 C37 H37B 109.5
H37A C37 H37B 109.5
Si1 C37 H37C 109.5
H37A C37 H37C 109.5
H37B C37 H37C 109.5
Si1 C38 H38A 109.5
Si1 C38 H38B 109.5
H38A C38 H38B 109.5
Si1 C38 H38C 109.5
H38A C38 H38C 109.5
H38B C38 H38C 109.5
C42 C39 C41 118.8(2)
C42 C39 H39 120.6
C41 C39 H39 120.6
C41 C40 C44 122.0(2)
C41 C40 H40 119.0
C44 C40 H40 119.0
C40 C41 C39 120.8(2)
C40 C41 H41 119.6
C39 C41 H41 119.6
C39 C42 C43 120.7(2)
C39 C42 H42 119.7
C43 C42 H42 119.7
C42 C43 C44 121.9(2)
C42 C43 H43 119.1
C44 C43 H43 119.1
N1 C44 C40 120.2(2)
N1 C44 C43 123.9(2)
C40 C44 C43 115.8(2)
O2 C45 C46 103.9(3)
O2 C45 H45A 111.0
C46 C45 H45A 111.0
O2 C45 H45B 111.0
C46 C45 H45B 111.0
H45A C45 H45B 109.0
C47 C46 C45 104.8(3)
C47 C46 H46A 110.8
C45 C46 H46A 110.8
C47 C46 H46B 110.8
C45 C46 H46B 110.8
H46A C46 H46B 108.9
C48 C47 C46 107.0(3)
C48 C47 H47A 110.3
C46 C47 H47A 110.3
C48 C47 H47B 110.3
C46 C47 H47B 110.3
H47A C47 H47B 108.6
C47 C48 O2 107.8(3)
C47 C48 H48A 110.2
O2 C48 H48A 110.2
C47 C48 H48B 110.2
O2 C48 H48B 110.2
H48A C48 H48B 108.5
C50 C49 C54 120.0
C50 C49 H49 120.0
C54 C49 H49 120.0
C49 C50 C51 120.0
C49 C50 H50 120.0
C51 C50 H50 120.0
C52 C51 C50 120.0
C52 C51 H51 120.0
C50 C51 H51 120.0
C51 C52 C53 120.0
C51 C52 H52 120.0
C53 C52 H52 120.0
C54 C53 C52 120.0
C54 C53 H53 120.0
C52 C53 H53 120.0
C53 C54 C49 120.0
C53 C54 H54 120.0
C49 C54 H54 120.0
C60 C55 C56 120.2(2)
C60 C55 H55 119.9
C56 C55 H55 119.9
C57 C56 C55 119.8
C57 C56 H56 120.1
C55 C56 H56 120.1
C56 C57 C58 117.9(2)
C56 C57 H57 121.1
C58 C57 H57 121.1
C59 C58 C57 121.0(3)
C59 C58 H58 119.5
C57 C58 H58 119.5
C60 C59 C58 119.8(4)
C60 C59 H59 120.1
C58 C59 H59 120.1
C55 C60 C59 121.3(3)
C55 C60 H60 119.3
C59 C60 H60 119.3

loop_
_geom_bond_atom_site_label_1
_geom_bond_atom_site_label_2
_geom_bond_distance
Sc1 O1 2.1145(17)
Sc1 N1 2.1301(19)
Sc1 C1 2.194(2)
Sc1 O2 2.1991(17)
Sc1 C28 2.389(2)
Sc1 C29 2.435(2)
Sc1 C32 2.438(2)
Sc1 C30 2.508(2)
Sc1 C31 2.516(3)
Sc1 Si1 3.0133(11)
Si1 N1 1.7264(19)
Si1 C38 1.868(3)
Si1 C28 1.875(3)
Si1 C37 1.880(3)
N1 C44 1.388(3)
N2 C3 1.390(3)
N2 B1 1.428(3)
N2 C13 1.443(3)
N3 C2 1.385(3)
N3 B1 1.432(3)
N3 C25 1.437(3)
O1 C1 1.266(3)
O2 C45 1.443(3)
O2 C48 1.452(3)
B1 C1 1.577(3)
C2 C3 1.341(3)
C2 H2 0.9500
C3 H3 0.9500
C4 C8 1.524(4)
C4 H4A 0.9800
C4 H4B 0.9800
C4 H4C 0.9800
C5 C11 1.516(4)
C5 C14 1.528(5)
C5 C15 1.532(4)
C5 H5 1.0000
C6 C8 1.531(3)
C6 H6A 0.9800
C6 H6B 0.9800
C6 H6C 0.9800
C7 C10 1.371(4)
C7 C9 1.375(4)
C7 H7 0.9500
C8 C12 1.518(4)
C8 H8 1.0000
C9 C11 1.398(4)
C9 H9 0.9500
C10 C12 1.397(3)
C10 H10 0.9500
C11 C13 1.403(3)
C12 C13 1.406(3)
C14 H14A 0.9800
C14 H14B 0.9800
C14 H14C 0.9800
C15 H15A 0.9800
C15 H15B 0.9800
C15 H15C 0.9800
C16 C23 1.511(4)
C16 H16A 0.9800
C16 H16B 0.9800
C16 H16C 0.9800
C17 C19 1.513(4)
C17 H17A 0.9800
C17 H17B 0.9800
C17 H17C 0.9800
C18 C23 1.520(4)
C18 H18A 0.9800
C18 H18B 0.9800
C18 H18C 0.9800
C19 C24 1.509(4)
C19 C27 1.519(4)
C19 H19 1.0000
C20 C21 1.376(4)
C20 C24 1.387(4)
C20 H20 0.9500
C21 C22 1.374(4)
C21 H21 0.9500
C22 C26 1.391(3)
C22 H22 0.9500
C23 C26 1.522(4)
C23 H23 1.0000
C24 C25 1.398(3)
C25 C26 1.396(3)
C27 H27A 0.9800
C27 H27B 0.9800
C27 H27C 0.9800
C28 C29 1.436(4)
C28 C32 1.441(3)
C29 C30 1.419(4)
C29 C33 1.501(4)
C30 C31 1.409(4)
C30 C34 1.514(4)
C31 C32 1.405(4)
C31 C35 1.512(4)
C32 C36 1.502(4)
C33 H33A 0.9800
C33 H33B 0.9800
C33 H33C 0.9800
C34 H34A 0.9800
C34 H34B 0.9800
C34 H34C 0.9800
C35 H35A 0.9800
C35 H35B 0.9800
C35 H35C 0.9800
C36 H36A 0.9800
C36 H36B 0.9800
C36 H36C 0.9800
C37 H37A 0.9800
C37 H37B 0.9800
C37 H37C 0.9800
C38 H38A 0.9800
C38 H38B 0.9800
C38 H38C 0.9800
C39 C42 1.376(4)
C39 C41 1.380(4)
C39 H39 0.9500
C40 C41 1.377(4)
C40 C44 1.400(3)
C40 H40 0.9500
C41 H41 0.9500
C42 C43 1.380(4)
C42 H42 0.9500
C43 C44 1.407(3)
C43 H43 0.9500
C45 C46 1.502(5)
C45 H45A 0.9900
C45 H45B 0.9900
C46 C47 1.462(6)
C46 H46A 0.9900
C46 H46B 0.9900
C47 C48 1.439(5)
C47 H47A 0.9900
C47 H47B 0.9900
C48 H48A 0.9900
C48 H48B 0.9900
C49 C50 1.3900
C49 C54 1.3900
C49 H49 0.9500
C50 C51 1.3900
C50 H50 0.9500
C51 C52 1.3900
C51 H51 0.9500
C52 C53 1.3900
C52 H52 0.9500
C53 C54 1.3900
C53 H53 0.9500
C54 H54 0.9500
C55 C60 1.327(5)
C55 C56 1.3861
C55 H55 0.9500
C56 C57 1.3507
C56 H56 0.9500
C57 C58 1.394(5)
C57 H57 0.9500
C58 C59 1.344(6)
C58 H58 0.9500
C59 C60 1.334(6)
C59 H59 0.9500
C60 H60 0.9500
